data_7026077
loop_
_publ_author_name
'N\'u\~nez, Cristina'
'Bastida, Rufina'
'Mac\'ias, Alejandro'
'Valencia, Laura'
'Ribas, Joan'
'Capelo, Jos\'e Luis'
'Lodeiro, Carlos'

_publ_section_title
;
 New dinuclear nickel(II) and iron(II) complexes with a macrocyclic ligand
 containing a N6S2 donor-set: synthesis, structural, MALDI-TOF-MS,
 magnetic and spectroscopic studies.
;
_journal_issue 33
_journal_name_full 'Dalton transactions (Cambridge, England : 2003)'
_journal_page_first 7673
_journal_page_last 7683
_journal_paper_doi 10.1039/c0dt00182a
_journal_volume 39
_journal_year 2010
_chemical_formula_moiety '[Ni2 (C22 H34 N6 S2) Cl (H2 O)2](B F4)3 . 2 (H2 O)'
_chemical_formula_sum 'C22 H42 B2 Cl F8 N6 Ni2 O4 S2'
_chemical_formula_weight 845.23
_chemical_name_systematic
;
?
;
_space_group_IT_number 15
_symmetry_cell_setting monoclinic
_symmetry_space_group_name_Hall '-C 2yc'
_symmetry_space_group_name_H-M 'C 1 2/c 1'
_atom_sites_solution_hydrogens mixed
_atom_sites_solution_primary heavy
_atom_sites_solution_secondary difmap
_audit_creation_method SHELXL-97
_cell_angle_alpha 90.00
_cell_angle_beta 111.43
_cell_angle_gamma 90.00
_cell_formula_units_Z 4
_cell_length_a 13.856
_cell_length_b 19.805
_cell_length_c 14.725
_cell_measurement_temperature 100(2)
_cell_volume 3761.444
_computing_cell_refinement 'BRUKER APEX2'
_computing_data_collection 'BRUKER APEX2'
_computing_data_reduction 'BRUKER SHELXTL'
_computing_molecular_graphics 'ORTEP-3 for Windows (Farrugia, 1999)'
_computing_publication_material 'Wingx publication routines (Farrugia, 1999)'
_computing_structure_refinement 'SHELXL-97 (Sheldrick, 1997)'
_computing_structure_solution 'SIR-92 (Altornare, et al., 1993)'
_diffrn_ambient_temperature 100(2)
_diffrn_measured_fraction_theta_full 0.999
_diffrn_measured_fraction_theta_max 0.999
_diffrn_measurement_device_type 'Bruker X8 KappaAPEXII'
_diffrn_measurement_method 'omega and phi scans'
_diffrn_radiation_monochromator graphite
_diffrn_radiation_source 'fine-focus sealed tube'
_diffrn_radiation_type MoK\a
_diffrn_radiation_wavelength 0.71073
_diffrn_reflns_av_R_equivalents 0.0605
_diffrn_reflns_av_sigmaI/netI 0.0670
_diffrn_reflns_limit_h_max 16
_diffrn_reflns_limit_h_min -17
_diffrn_reflns_limit_k_max 24
_diffrn_reflns_limit_k_min 0
_diffrn_reflns_limit_l_max 18
_diffrn_reflns_limit_l_min 0
_diffrn_reflns_number 16242
_diffrn_reflns_theta_full 26.38
_diffrn_reflns_theta_max 26.38
_diffrn_reflns_theta_min 1.88
_exptl_absorpt_coefficient_mu 1.258
_exptl_absorpt_correction_T_max 0.9514
_exptl_absorpt_correction_T_min 0.7438
_exptl_absorpt_correction_type empirical
_exptl_absorpt_process_details 'Sadabs (Sheldrick, 1996)'
_exptl_crystal_colour blue
_exptl_crystal_density_diffrn 1.493
_exptl_crystal_density_method 'not measured'
_exptl_crystal_description plate
_exptl_crystal_F_000 1740
_exptl_crystal_size_max 0.25
_exptl_crystal_size_mid 0.07
_exptl_crystal_size_min 0.04
_refine_diff_density_max 0.644
_refine_diff_density_min -0.817
_refine_diff_density_rms 0.081
_refine_ls_extinction_method none
_refine_ls_goodness_of_fit_ref 0.987
_refine_ls_hydrogen_treatment mixed
_refine_ls_matrix_type full
_refine_ls_number_parameters 239
_refine_ls_number_reflns 3849
_refine_ls_number_restraints 0
_refine_ls_restrained_S_all 0.987
_refine_ls_R_factor_all 0.0780
_refine_ls_R_factor_gt 0.0460
_refine_ls_shift/su_max 0.000
_refine_ls_shift/su_mean 0.000
_refine_ls_structure_factor_coef Fsqd
_refine_ls_weighting_details 'calc w=1/[\s^2^(Fo^2^)+(0.0488P)^2^+0.0000P] where P=(Fo^2^+2Fc^2^)/3'
_refine_ls_weighting_scheme calc
_refine_ls_wR_factor_gt 0.0946
_refine_ls_wR_factor_ref 0.1030
_reflns_number_gt 2493
_reflns_number_total 3849
_reflns_threshold_expression >2sigma(I)
_cod_data_source_file c0dt00182a.txt
_cod_data_source_block ba06cn1n
_cod_depositor_comments
;
The following automatic conversions were performed:

'_atom_sites_solution_primary' value 'heavy atom' was changed to
'heavy'.

Automatic conversion script
Id: cif_fix_values 6452 2018-10-05 10:23:21Z andrius 
;
_cod_original_cell_volume 3761.3
_cod_original_sg_symbol_H-M C2/c
_cod_database_code 7026077

loop_
_symmetry_equiv_pos_as_xyz
'x, y, z'
'-x, y, -z+1/2'
'x+1/2, y+1/2, z'
'-x+1/2, y+1/2, -z+1/2'
'-x, -y, -z'
'x, -y, z-1/2'
'-x+1/2, -y+1/2, -z'
'x+1/2, -y+1/2, z-1/2'

loop_
_atom_site_label
_atom_site_type_symbol
_atom_site_fract_x
_atom_site_fract_y
_atom_site_fract_z
_atom_site_U_iso_or_equiv
_atom_site_adp_type
_atom_site_occupancy
_atom_site_symmetry_multiplicity
_atom_site_calc_flag
_atom_site_refinement_flags
O2W O 0.3942(2) 0.58173(13) 0.3270(2) 0.0296(6) Uani 1 1 d .
H1N H 0.285(2) 0.4900(16) 0.091(2) 0.015(9) Uiso 1 1 d .
H2N H 0.322(3) 0.3335(18) 0.346(3) 0.032(11) Uiso 1 1 d .
H21W H 0.385(3) 0.600(2) 0.276(3) 0.042(14) Uiso 1 1 d .
H11W H 0.328(3) 0.493(2) 0.304(3) 0.050(14) Uiso 1 1 d .
H22W H 0.462(4) 0.577(2) 0.361(3) 0.063(15) Uiso 1 1 d .
H12W H 0.254(4) 0.461(3) 0.305(4) 0.07(2) Uiso 1 1 d .
Ni Ni 0.32966(4) 0.38807(2) 0.19811(3) 0.02972(16) Uani 1 1 d .
Cl1 Cl 0.5000 0.43580(6) 0.2500 0.0315(3) Uani 1 2 d S
S S 0.35641(8) 0.30937(4) 0.07785(6) 0.0335(3) Uani 1 1 d .
O1W O 0.2991(3) 0.45778(15) 0.2895(2) 0.0412(8) Uani 1 1 d .
N1 N 0.1836(2) 0.35504(14) 0.1523(2) 0.0314(7) Uani 1 1 d .
N2 N 0.3403(2) 0.31194(14) 0.3045(2) 0.0303(8) Uani 1 1 d .
N3 N 0.2614(2) 0.45345(15) 0.0771(2) 0.0324(8) Uani 1 1 d .
C1 C 0.1093(3) 0.39091(16) 0.0848(2) 0.0288(8) Uani 1 1 d .
C2 C 0.0081(3) 0.36981(16) 0.0507(2) 0.0268(8) Uani 1 1 d .
H2 H -0.0441 0.3948 0.0021 0.032 Uiso 1 1 calc R
C3 C -0.0163(3) 0.31102(17) 0.0888(3) 0.0296(9) Uani 1 1 d .
H3 H -0.0861 0.2957 0.0668 0.036 Uiso 1 1 calc R
C4 C 0.0605(3) 0.27465(16) 0.1588(3) 0.0287(8) Uani 1 1 d .
H4 H 0.0441 0.2345 0.1855 0.034 Uiso 1 1 calc R
C5 C 0.1615(3) 0.29758(16) 0.1892(2) 0.0281(8) Uani 1 1 d .
C6 C 0.2550(3) 0.26246(17) 0.2606(3) 0.0359(9) Uani 1 1 d .
H6A H 0.2362 0.2411 0.3127 0.043 Uiso 1 1 calc R
H6B H 0.2784 0.2266 0.2266 0.043 Uiso 1 1 calc R
C7 C 0.4384(3) 0.27662(17) 0.3564(3) 0.0371(10) Uani 1 1 d .
H7A H 0.4669 0.2587 0.3086 0.045 Uiso 1 1 calc R
H7B H 0.4255 0.2380 0.3932 0.045 Uiso 1 1 calc R
C8 C 0.4828(3) 0.32445(17) 0.0731(2) 0.0335(9) Uani 1 1 d .
H8A H 0.4806 0.3169 0.0060 0.040 Uiso 1 1 calc R
H8B H 0.5037 0.3718 0.0913 0.040 Uiso 1 1 calc R
C9 C 0.2760(3) 0.35824(17) -0.0263(2) 0.0304(9) Uani 1 1 d .
H9A H 0.2945 0.3469 -0.0834 0.036 Uiso 1 1 calc R
H9B H 0.2025 0.3457 -0.0422 0.036 Uiso 1 1 calc R
C10 C 0.2882(3) 0.43355(16) -0.0080(3) 0.0328(9) Uani 1 1 d .
H10A H 0.3608 0.4467 0.0039 0.039 Uiso 1 1 calc R
H10B H 0.2427 0.4579 -0.0667 0.039 Uiso 1 1 calc R
C11 C 0.1488(3) 0.45571(16) 0.0561(3) 0.0314(9) Uani 1 1 d .
H11A H 0.1117 0.4638 -0.0145 0.038 Uiso 1 1 calc R
H11B H 0.1334 0.4939 0.0920 0.038 Uiso 1 1 calc R
B B 0.3314(3) 0.63145(19) 0.0659(3) 0.0268(9) Uani 1 1 d .
F1 F 0.38963(15) 0.57869(9) 0.05065(16) 0.0352(5) Uani 1 1 d .
F2 F 0.38575(17) 0.65971(10) 0.15664(15) 0.0409(6) Uani 1 1 d .
F3 F 0.31460(18) 0.68040(10) -0.00452(16) 0.0489(6) Uani 1 1 d .
F4 F 0.23885(17) 0.60646(11) 0.0657(3) 0.0881(12) Uani 1 1 d .

loop_
_atom_site_aniso_label
_atom_site_aniso_U_11
_atom_site_aniso_U_22
_atom_site_aniso_U_33
_atom_site_aniso_U_23
_atom_site_aniso_U_13
_atom_site_aniso_U_12
O2W 0.0308(17) 0.0232(14) 0.0302(17) 0.0001(12) 0.0059(13) -0.0054(11)
Ni 0.0449(3) 0.0146(2) 0.0146(2) 0.00338(18) -0.00695(19) -0.0112(2)
Cl1 0.0420(8) 0.0137(6) 0.0220(7) 0.000 -0.0083(6) 0.000
S 0.0533(6) 0.0160(5) 0.0153(5) 0.0010(3) -0.0065(4) -0.0107(4)
O1W 0.057(2) 0.0242(17) 0.0312(17) -0.0057(12) 0.0020(16) -0.0166(15)
N1 0.048(2) 0.0185(16) 0.0159(16) 0.0036(12) -0.0019(14) -0.0119(14)
N2 0.047(2) 0.0150(16) 0.0145(16) 0.0043(12) -0.0061(15) -0.0081(14)
N3 0.041(2) 0.0146(17) 0.0242(18) 0.0050(13) -0.0080(14) -0.0159(14)
C1 0.047(2) 0.0155(18) 0.0154(18) 0.0016(14) 0.0013(16) -0.0088(16)
C2 0.036(2) 0.0185(19) 0.0199(19) -0.0009(14) 0.0035(16) -0.0026(15)
C3 0.043(2) 0.0230(19) 0.027(2) -0.0085(16) 0.0166(18) -0.0117(16)
C4 0.053(3) 0.0141(18) 0.021(2) -0.0025(14) 0.0165(18) -0.0074(16)
C5 0.050(2) 0.0139(18) 0.0131(18) -0.0009(13) 0.0035(17) -0.0093(16)
C6 0.056(3) 0.0205(19) 0.020(2) 0.0033(15) 0.0010(18) -0.0138(17)
C7 0.058(3) 0.019(2) 0.022(2) 0.0060(15) 0.0002(18) -0.0012(18)
C8 0.053(3) 0.022(2) 0.0124(18) -0.0034(14) -0.0038(17) -0.0023(17)
C9 0.042(2) 0.0244(19) 0.0105(18) 0.0042(14) -0.0068(15) -0.0103(16)
C10 0.042(2) 0.022(2) 0.019(2) 0.0087(15) -0.0076(17) -0.0116(16)
C11 0.041(2) 0.0171(18) 0.023(2) 0.0060(15) -0.0049(17) -0.0074(16)
B 0.022(2) 0.018(2) 0.038(3) 0.0049(18) 0.0093(19) -0.0008(16)
F1 0.0353(12) 0.0203(11) 0.0458(14) -0.0039(9) 0.0100(11) 0.0042(9)
F2 0.0574(15) 0.0389(13) 0.0302(13) -0.0027(10) 0.0206(11) 0.0054(11)
F3 0.0667(16) 0.0247(12) 0.0387(14) 0.0058(10) -0.0004(12) 0.0034(11)
F4 0.0277(14) 0.0232(14) 0.217(4) 0.0194(17) 0.0494(19) 0.0008(11)

loop_
_atom_type_symbol
_atom_type_description
_atom_type_scat_dispersion_real
_atom_type_scat_dispersion_imag
_atom_type_scat_source
C C 0.0033 0.0016 'International Tables Vol C Tables 4.2.6.8 and 6.1.1.4'
H H 0.0000 0.0000 'International Tables Vol C Tables 4.2.6.8 and 6.1.1.4'
B B 0.0013 0.0007 'International Tables Vol C Tables 4.2.6.8 and 6.1.1.4'
N N 0.0061 0.0033 'International Tables Vol C Tables 4.2.6.8 and 6.1.1.4'
F F 0.0171 0.0103 'International Tables Vol C Tables 4.2.6.8 and 6.1.1.4'
S S 0.1246 0.1234 'International Tables Vol C Tables 4.2.6.8 and 6.1.1.4'
Cl Cl 0.1484 0.1585 'International Tables Vol C Tables 4.2.6.8 and 6.1.1.4'
Ni Ni 0.3393 1.1124 'International Tables Vol C Tables 4.2.6.8 and 6.1.1.4'
O O 0.0106 0.0060 'International Tables Vol C Tables 4.2.6.8 and 6.1.1.4'

loop_
_geom_angle_atom_site_label_1
_geom_angle_atom_site_label_2
_geom_angle_atom_site_label_3
_geom_angle
_geom_angle_site_symmetry_1
_geom_angle_site_symmetry_3
N1 Ni O1W 90.86(14) . .
N1 Ni N3 80.28(11) . .
O1W Ni N3 90.27(12) . .
N1 Ni N2 78.81(11) . .
O1W Ni N2 88.27(13) . .
N3 Ni N2 159.02(12) . .
N1 Ni Cl1 175.85(9) . .
O1W Ni Cl1 86.64(11) . .
N3 Ni Cl1 96.41(9) . .
N2 Ni Cl1 104.40(9) . .
N1 Ni S 87.17(9) . .
O1W Ni S 175.56(9) . .
N3 Ni S 85.47(9) . .
N2 Ni S 95.25(9) . .
Cl1 Ni S 95.09(3) . .
Ni Cl1 Ni 133.48(5) . 2_655
C8 S C9 100.63(17) . .
C8 S Ni 108.86(12) . .
C9 S Ni 93.58(12) . .
C1 N1 C5 121.4(3) . .
C1 N1 Ni 119.0(2) . .
C5 N1 Ni 119.6(2) . .
C7 N2 C6 110.4(3) . .
C7 N2 Ni 121.2(2) . .
C6 N2 Ni 108.3(2) . .
C11 N3 C10 113.7(3) . .
C11 N3 Ni 107.8(2) . .
C10 N3 Ni 112.0(2) . .
N1 C1 C2 121.0(3) . .
N1 C1 C11 113.4(3) . .
C2 C1 C11 125.6(3) . .
C1 C2 C3 118.4(3) . .
C4 C3 C2 120.3(3) . .
C5 C4 C3 118.9(3) . .
N1 C5 C4 120.1(3) . .
N1 C5 C6 114.1(3) . .
C4 C5 C6 125.8(3) . .
N2 C6 C5 110.0(3) . .
N2 C7 C8 110.7(3) . 2_655
C7 C8 S 109.5(3) 2_655 .
C10 C9 S 112.4(2) . .
N3 C10 C9 111.4(3) . .
N3 C11 C1 112.2(3) . .
F4 B F3 110.6(3) . .
F4 B F2 109.0(3) . .
F3 B F2 108.9(3) . .
F4 B F1 109.0(3) . .
F3 B F1 110.9(3) . .
F2 B F1 108.5(3) . .

loop_
_geom_bond_atom_site_label_1
_geom_bond_atom_site_label_2
_geom_bond_distance
_geom_bond_site_symmetry_2
Ni N1 1.995(3) .
Ni O1W 2.076(3) .
Ni N3 2.125(3) .
Ni N2 2.140(3) .
Ni Cl1 2.3938(6) .
Ni S 2.4865(10) .
Cl1 Ni 2.3938(6) 2_655
S C8 1.803(4) .
S C9 1.812(3) .
N1 C1 1.344(4) .
N1 C5 1.343(4) .
N2 C7 1.471(5) .
N2 C6 1.489(4) .
N3 C11 1.477(5) .
N3 C10 1.485(5) .
C1 C2 1.371(5) .
C1 C11 1.514(4) .
C2 C3 1.387(4) .
C3 C4 1.383(5) .
C4 C5 1.381(5) .
C5 C6 1.507(5) .
C7 C8 1.529(5) 2_655
C8 C7 1.529(5) 2_655
C9 C10 1.514(5) .
B F4 1.373(4) .
B F3 1.376(4) .
B F2 1.389(5) .
B F1 1.388(4) .

loop_
_platon_squeeze_void_nr
_platon_squeeze_void_average_x
_platon_squeeze_void_average_y
_platon_squeeze_void_average_z
_platon_squeeze_void_volume
_platon_squeeze_void_count_electrons
1 0.000 0.537 0.250 145.5 50.5
2 0.000 0.463 0.750 145.4 51.7
3 0.500 0.037 0.250 145.5 50.5
4 0.500 0.963 0.750 145.4 51.7
